data_4346232
loop_
_publ_author_name
'Choi, Bonnie'
'Paley, Daniel W.'
'Siegrist, Theo'
'Steigerwald, Michael L.'
'Roy, Xavier'

_publ_section_title
;
 Ligand Control of Manganese Telluride Molecular Cluster Core Nuclearity.
;
_journal_issue 17
_journal_name_full 'Inorganic chemistry'
_journal_page_first 8348
_journal_page_last 8355
_journal_paper_doi 10.1021/acs.inorgchem.5b01020
_journal_volume 54
_journal_year 2015
_chemical_formula_moiety 'C66 H120 Mn8 N12 Te8, 3(C7 H8)'
_chemical_formula_sum 'C87 H144 Mn8 N12 Te8'
_chemical_formula_weight 2818.45
_space_group_crystal_system triclinic
_space_group_IT_number 2
_space_group_name_Hall '-P 1'
_space_group_name_H-M_alt 'P -1'
_atom_sites_solution_hydrogens geom
_atom_sites_solution_primary direct
_audit_creation_date 2014-08-25
_audit_creation_method
;
Olex2 1.2
(compiled 2014.07.22 svn.r2960 for OlexSys, GUI svn.r4862)
;
_cell_angle_alpha 61.056(5)
_cell_angle_beta 83.162(4)
_cell_angle_gamma 87.953(3)
_cell_formula_units_Z 1
_cell_length_a 14.1776(4)
_cell_length_b 14.6358(7)
_cell_length_c 14.9029(8)
_cell_measurement_reflns_used 9960
_cell_measurement_temperature 100
_cell_measurement_theta_max 71.2980
_cell_measurement_theta_min 4.3470
_cell_volume 2686.0(2)
_computing_cell_refinement
'CrysAlisPro, Agilent Technologies, Version 1.171.37.34 (release 22-05-2014 CrysAlis171 .NET) (compiled May 22 2014,16:03:01)'
_computing_data_collection
'CrysAlisPro, Agilent Technologies, Version 1.171.37.34 (release 22-05-2014 CrysAlis171 .NET) (compiled May 22 2014,16:03:01)'
_computing_data_reduction
'CrysAlisPro, Agilent Technologies, Version 1.171.37.34 (release 22-05-2014 CrysAlis171 .NET) (compiled May 22 2014,16:03:01)'
_computing_molecular_graphics 'Olex2 (Dolomanov et al., 2009)'
_computing_publication_material 'Olex2 (Dolomanov et al., 2009)'
_computing_structure_refinement 'ShelXL (Sheldrick, 2008)'
_computing_structure_solution 'ShelXS (Sheldrick, 2008)'
_diffrn_ambient_temperature 100.
_diffrn_detector 'CCD plate'
_diffrn_detector_area_resol_mean 8.0549
_diffrn_detector_type EosS2
_diffrn_measured_fraction_theta_full 0.996
_diffrn_measured_fraction_theta_max 0.973
_diffrn_measurement_details
;
#__ type_ start__ end____ width___ exp.time_
  1 omega  -15.00   13.00   1.0000    3.0000
omega____ theta____ kappa____ phi______ frames
    -       34.8910  -57.0000   30.0000 28

#__ type_ start__ end____ width___ exp.time_
  2 omega   57.00  101.00   1.0000    3.0000
omega____ theta____ kappa____ phi______ frames
    -       34.8910 -178.0000  -30.0000 44

#__ type_ start__ end____ width___ exp.time_
  3 omega  -22.00    6.00   1.0000    3.0000
omega____ theta____ kappa____ phi______ frames
    -       34.8910  -77.0000  -30.0000 28

#__ type_ start__ end____ width___ exp.time_
  4 omega   16.00   52.00   1.0000    3.0000
omega____ theta____ kappa____ phi______ frames
    -       34.8910  -57.0000  150.0000 36

#__ type_ start__ end____ width___ exp.time_
  5 omega   67.00   92.00   1.0000    3.0000
omega____ theta____ kappa____ phi______ frames
    -       34.8910   57.0000  -60.0000 25

#__ type_ start__ end____ width___ exp.time_
  6 omega   55.00   80.00   1.0000    3.0000
omega____ theta____ kappa____ phi______ frames
    -       34.8910 -178.0000   30.0000 25

#__ type_ start__ end____ width___ exp.time_
  7 omega   33.00   61.00   1.0000    3.0000
omega____ theta____ kappa____ phi______ frames
    -       34.8910   19.0000   30.0000 28

#__ type_ start__ end____ width___ exp.time_
  8 omega   30.00   56.00   1.0000    3.0000
omega____ theta____ kappa____ phi______ frames
    -       34.8910  -77.0000  120.0000 26

#__ type_ start__ end____ width___ exp.time_
  9 omega   62.00  100.00   1.0000    3.0000
omega____ theta____ kappa____ phi______ frames
    -       34.8910   77.0000  120.0000 38

#__ type_ start__ end____ width___ exp.time_
 10 omega   64.00   91.00   1.0000    3.0000
omega____ theta____ kappa____ phi______ frames
    -       34.8910   37.0000 -120.0000 27

#__ type_ start__ end____ width___ exp.time_
 11 omega   28.00   71.00   1.0000    3.0000
omega____ theta____ kappa____ phi______ frames
    -       34.8910   74.0000   55.4803 43

#__ type_ start__ end____ width___ exp.time_
 12 omega  -28.00    0.00   1.0000    3.0000
omega____ theta____ kappa____ phi______ frames
    -       34.8910  -57.0000 -120.0000 28

#__ type_ start__ end____ width___ exp.time_
 13 omega   81.00  106.00   1.0000    3.0000
omega____ theta____ kappa____ phi______ frames
    -       34.8910   19.0000  -90.0000 25

#__ type_ start__ end____ width___ exp.time_
 14 omega   12.00   41.00   1.0000    3.0000
omega____ theta____ kappa____ phi______ frames
    -       34.8910   19.0000  -90.0000 29

#__ type_ start__ end____ width___ exp.time_
 15 omega  -16.00   27.00   1.0000    3.0000
omega____ theta____ kappa____ phi______ frames
    -       34.8910  -44.0000 -153.0870 43

#__ type_ start__ end____ width___ exp.time_
 16 omega   79.00  106.00   1.0000    3.0000
omega____ theta____ kappa____ phi______ frames
    -       34.8910   19.0000   90.0000 27

#__ type_ start__ end____ width___ exp.time_
 17 omega   14.00   39.00   1.0000    3.0000
omega____ theta____ kappa____ phi______ frames
    -       34.8910   19.0000  -30.0000 25

#__ type_ start__ end____ width___ exp.time_
 18 omega   22.00   49.00   1.0000    3.0000
omega____ theta____ kappa____ phi______ frames
    -       34.8910  -77.0000  150.0000 27

#__ type_ start__ end____ width___ exp.time_
 19 omega   56.00   84.00   1.0000    3.0000
omega____ theta____ kappa____ phi______ frames
    -       34.8910   77.0000  -30.0000 28

#__ type_ start__ end____ width___ exp.time_
 20 omega   14.00   71.00   1.0000    3.0000
omega____ theta____ kappa____ phi______ frames
    -       34.8910  -99.0000  -30.0000 57

#__ type_ start__ end____ width___ exp.time_
 21 omega  -19.00   30.00   1.0000    3.0000
omega____ theta____ kappa____ phi______ frames
    -       34.8910  -37.0000  -60.0000 49

#__ type_ start__ end____ width___ exp.time_
 22 omega  -30.00   -1.00   1.0000    3.0000
omega____ theta____ kappa____ phi______ frames
    -       34.8910  -37.0000 -180.0000 29

#__ type_ start__ end____ width___ exp.time_
 23 omega    4.00   38.00   1.0000    3.0000
omega____ theta____ kappa____ phi______ frames
    -       34.8910  -99.0000  -60.0000 34

#__ type_ start__ end____ width___ exp.time_
 24 omega   62.00   93.00   1.0000    3.0000
omega____ theta____ kappa____ phi______ frames
    -       34.8910   57.0000  -90.0000 31

#__ type_ start__ end____ width___ exp.time_
 25 omega   27.00   52.00   1.0000    3.0000
omega____ theta____ kappa____ phi______ frames
    -       34.8910  -57.0000  -60.0000 25

#__ type_ start__ end____ width___ exp.time_
 26 omega  -32.00   -4.00   1.0000    3.0000
omega____ theta____ kappa____ phi______ frames
    -       34.8910  -57.0000  -60.0000 28

#__ type_ start__ end____ width___ exp.time_
 27 omega   59.00   98.00   1.0000    3.0000
omega____ theta____ kappa____ phi______ frames
    -       34.8910   57.0000  120.0000 39

#__ type_ start__ end____ width___ exp.time_
 28 omega  -10.00   18.00   1.0000    3.0000
omega____ theta____ kappa____ phi______ frames
    -       34.8910  -57.0000    0.0000 28

#__ type_ start__ end____ width___ exp.time_
 29 omega   27.00   52.00   1.0000    3.0000
omega____ theta____ kappa____ phi______ frames
    -       34.8910  -57.0000    0.0000 25

#__ type_ start__ end____ width___ exp.time_
 30 omega   23.00   74.00   1.0000    3.0000
omega____ theta____ kappa____ phi______ frames
    -       34.8910   37.0000   90.0000 51

#__ type_ start__ end____ width___ exp.time_
 31 omega    8.00   33.00   1.0000    3.0000
omega____ theta____ kappa____ phi______ frames
    -       34.8910   11.0000   78.5198 25

#__ type_ start__ end____ width___ exp.time_
 32 omega   31.00   56.00   1.0000    3.0000
omega____ theta____ kappa____ phi______ frames
    -       34.8910  -32.0000 -169.1704 25

#__ type_ start__ end____ width___ exp.time_
 33 omega    2.00   30.00   1.0000    3.0000
omega____ theta____ kappa____ phi______ frames
    -       34.8910  -19.0000    0.0000 28

#__ type_ start__ end____ width___ exp.time_
 34 omega  -22.00    6.00   1.0000    3.0000
omega____ theta____ kappa____ phi______ frames
    -       34.8910  -19.0000  -30.0000 28

#__ type_ start__ end____ width___ exp.time_
 35 omega  -24.00   16.00   1.0000    3.0000
omega____ theta____ kappa____ phi______ frames
    -       34.8910  -19.0000 -150.0000 40

#__ type_ start__ end____ width___ exp.time_
 36 omega   27.00   52.00   1.0000    3.0000
omega____ theta____ kappa____ phi______ frames
    -       34.8910  -19.0000 -150.0000 25

#__ type_ start__ end____ width___ exp.time_
 37 omega   11.00   36.00   1.0000    3.0000
omega____ theta____ kappa____ phi______ frames
    -       34.8910   77.0000  120.0000 25

#__ type_ start__ end____ width___ exp.time_
 38 omega   78.00  103.00   1.0000    3.0000
omega____ theta____ kappa____ phi______ frames
    -       34.8910  178.0000 -180.0000 25

#__ type_ start__ end____ width___ exp.time_
 39 omega   73.00  103.00   1.0000    3.0000
omega____ theta____ kappa____ phi______ frames
    -       34.8910   11.0000   78.5198 30

#__ type_ start__ end____ width___ exp.time_
 40 omega  -29.00    6.00   1.0000    3.0000
omega____ theta____ kappa____ phi______ frames
    -       34.8910    0.0000  -30.0000 35

#__ type_ start__ end____ width___ exp.time_
 41 omega   66.00   95.00   1.0000    3.0000
omega____ theta____ kappa____ phi______ frames
    -       34.8910    0.0000  -30.0000 29

#__ type_ start__ end____ width___ exp.time_
 42 omega   39.00   67.00   1.0000    3.0000
omega____ theta____ kappa____ phi______ frames
    -       34.8910   57.0000   60.0000 28

#__ type_ start__ end____ width___ exp.time_
 43 omega   44.00   74.00   1.0000    3.0000
omega____ theta____ kappa____ phi______ frames
    -       34.8910  -99.0000 -120.0000 30

#__ type_ start__ end____ width___ exp.time_
 44 omega   18.00   46.00   1.0000    3.0000
omega____ theta____ kappa____ phi______ frames
    -       34.8910   51.0000    7.1830 28

#__ type_ start__ end____ width___ exp.time_
 45 omega   78.00  103.00   1.0000    3.0000
omega____ theta____ kappa____ phi______ frames
    -       34.8910   51.0000    7.1830 25

#__ type_ start__ end____ width___ exp.time_
 46 omega   17.00   51.00   1.0000    3.0000
omega____ theta____ kappa____ phi______ frames
    -       34.8910   37.0000  -90.0000 34

#__ type_ start__ end____ width___ exp.time_
 47 omega  -32.00    4.00   1.0000    3.0000
omega____ theta____ kappa____ phi______ frames
    -       34.8910  -37.0000   90.0000 36

#__ type_ start__ end____ width___ exp.time_
 48 omega   28.00   54.00   1.0000    3.0000
omega____ theta____ kappa____ phi______ frames
    -       34.8910  -37.0000   90.0000 26

#__ type_ start__ end____ width___ exp.time_
 49 omega   63.00   91.00   1.0000    3.0000
omega____ theta____ kappa____ phi______ frames
    -       34.8910   77.0000  -90.0000 28

#__ type_ start__ end____ width___ exp.time_
 50 omega    8.00   36.00   1.0000    3.0000
omega____ theta____ kappa____ phi______ frames
    -       34.8910   77.0000   90.0000 28

#__ type_ start__ end____ width___ exp.time_
 51 omega   52.00  102.00   1.0000    3.0000
omega____ theta____ kappa____ phi______ frames
    -       34.8910   77.0000   90.0000 50

#__ type_ start__ end____ width___ exp.time_
 52 omega   10.00   44.00   1.0000    3.0000
omega____ theta____ kappa____ phi______ frames
    -       34.8910   77.0000  150.0000 34

#__ type_ start__ end____ width___ exp.time_
 53 omega   61.00   89.00   1.0000    3.0000
omega____ theta____ kappa____ phi______ frames
    -       34.8910   77.0000  150.0000 28

#__ type_ start__ end____ width___ exp.time_
 54 omega   20.00   59.00   1.0000    3.0000
omega____ theta____ kappa____ phi______ frames
    -       34.8910   57.0000  -30.0000 39

#__ type_ start__ end____ width___ exp.time_
 55 omega   25.00  100.00   1.0000    3.0000
omega____ theta____ kappa____ phi______ frames
    -       34.8910   54.0000   19.7260 75

#__ type_ start__ end____ width___ exp.time_
 56 omega   34.00   62.00   1.0000    3.0000
omega____ theta____ kappa____ phi______ frames
    -       34.8910   41.0000  -13.4816 28

#__ type_ start__ end____ width___ exp.time_
 57 omega   74.00  104.00   1.0000    3.0000
omega____ theta____ kappa____ phi______ frames
    -       34.8910   41.0000  -13.4816 30

#__ type_ start__ end____ width___ exp.time_
 58 omega   -6.00   22.00   1.0000    3.0000
omega____ theta____ kappa____ phi______ frames
    -       34.8910  -37.0000  120.0000 28

#__ type_ start__ end____ width___ exp.time_
 59 omega   25.00   50.00   1.0000    3.0000
omega____ theta____ kappa____ phi______ frames
    -       34.8910   77.0000 -180.0000 25

#__ type_ start__ end____ width___ exp.time_
 60 omega   64.00   92.00   1.0000    3.0000
omega____ theta____ kappa____ phi______ frames
    -       34.8910   77.0000   60.0000 28

#__ type_ start__ end____ width___ exp.time_
 61 omega  -18.00   10.00   1.0000    3.0000
omega____ theta____ kappa____ phi______ frames
    -       34.8910  -77.0000  -60.0000 28

#__ type_ start__ end____ width___ exp.time_
 62 omega   19.00   45.00   1.0000    3.0000
omega____ theta____ kappa____ phi______ frames
    -       34.8910  -77.0000  -60.0000 26

#__ type_ start__ end____ width___ exp.time_
 63 omega   26.00   58.00   1.0000    3.0000
omega____ theta____ kappa____ phi______ frames
    -       34.8910  -77.0000    0.0000 32

#__ type_ start__ end____ width___ exp.time_
 64 omega    8.00   49.00   1.0000    3.0000
omega____ theta____ kappa____ phi______ frames
    -       34.8910  -77.0000   30.0000 41

#__ type_ start__ end____ width___ exp.time_
 65 omega   76.00  101.00   1.0000    3.0000
omega____ theta____ kappa____ phi______ frames
    -       34.8910 -178.0000 -150.0000 25

#__ type_ start__ end____ width___ exp.time_
 66 omega   78.00  109.00   1.0000   17.5000
omega____ theta____ kappa____ phi______ frames
    -      108.0000  -94.0000  -30.0000 31

#__ type_ start__ end____ width___ exp.time_
 67 omega  137.00  178.00   1.0000   17.5000
omega____ theta____ kappa____ phi______ frames
    -      108.0000  111.0000   90.0000 41

#__ type_ start__ end____ width___ exp.time_
 68 omega   70.00  164.00   1.0000   17.5000
omega____ theta____ kappa____ phi______ frames
    -      108.0000   15.0000   30.0000 94

#__ type_ start__ end____ width___ exp.time_
 69 omega   76.00  121.00   1.0000   17.5000
omega____ theta____ kappa____ phi______ frames
    -      108.0000  -15.0000   30.0000 45

#__ type_ start__ end____ width___ exp.time_
 70 omega   39.00   94.00   1.0000   17.5000
omega____ theta____ kappa____ phi______ frames
    -      108.0000 -111.0000 -180.0000 55

#__ type_ start__ end____ width___ exp.time_
 71 omega   46.00  100.00   1.0000   17.5000
omega____ theta____ kappa____ phi______ frames
    -      108.0000  -94.0000 -180.0000 54

#__ type_ start__ end____ width___ exp.time_
 72 omega   86.00  133.00   1.0000   17.5000
omega____ theta____ kappa____ phi______ frames
    -      108.0000  -77.0000 -150.0000 47

#__ type_ start__ end____ width___ exp.time_
 73 omega  120.00  178.00   1.0000   17.5000
omega____ theta____ kappa____ phi______ frames
    -      108.0000  111.0000 -120.0000 58

#__ type_ start__ end____ width___ exp.time_
 74 omega   41.00   97.00   1.0000   17.5000
omega____ theta____ kappa____ phi______ frames
    -      108.0000  -45.0000    0.0000 56

#__ type_ start__ end____ width___ exp.time_
 75 omega   42.00  119.00   1.0000   17.5000
omega____ theta____ kappa____ phi______ frames
    -      108.0000  -61.0000 -180.0000 77

#__ type_ start__ end____ width___ exp.time_
 76 omega   70.00  170.00   1.0000   17.5000
omega____ theta____ kappa____ phi______ frames
    -      108.0000   15.0000  120.0000 100

#__ type_ start__ end____ width___ exp.time_
 77 omega  131.00  162.00   1.0000   17.5000
omega____ theta____ kappa____ phi______ frames
    -      108.0000   30.0000  -90.0000 31

#__ type_ start__ end____ width___ exp.time_
 78 omega   38.00   63.00   1.0000   17.5000
omega____ theta____ kappa____ phi______ frames
    -      108.0000  -30.0000   90.0000 25

#__ type_ start__ end____ width___ exp.time_
 79 omega   61.00  115.00   1.0000   17.5000
omega____ theta____ kappa____ phi______ frames
    -      108.0000 -111.0000   90.0000 54

#__ type_ start__ end____ width___ exp.time_
 80 omega   82.00  123.00   1.0000   17.5000
omega____ theta____ kappa____ phi______ frames
    -      108.0000   77.0000 -120.0000 41

#__ type_ start__ end____ width___ exp.time_
 81 omega  103.00  175.00   1.0000   17.5000
omega____ theta____ kappa____ phi______ frames
    -      108.0000   61.0000  -60.0000 72

#__ type_ start__ end____ width___ exp.time_
 82 omega   39.00   85.00   1.0000   17.5000
omega____ theta____ kappa____ phi______ frames
    -      108.0000  -30.0000  150.0000 46

#__ type_ start__ end____ width___ exp.time_
 83 omega   57.00   88.00   1.0000   17.5000
omega____ theta____ kappa____ phi______ frames
    -      108.0000  -45.0000   30.0000 31

#__ type_ start__ end____ width___ exp.time_
 84 omega   41.00   77.00   1.0000   17.5000
omega____ theta____ kappa____ phi______ frames
    -      108.0000  -45.0000 -120.0000 36

#__ type_ start__ end____ width___ exp.time_
 85 omega   42.00   91.00   1.0000   17.5000
omega____ theta____ kappa____ phi______ frames
    -      108.0000  -30.0000  -60.0000 49

#__ type_ start__ end____ width___ exp.time_
 86 omega   76.00  116.00   1.0000   17.5000
omega____ theta____ kappa____ phi______ frames
    -      108.0000 -111.0000  -90.0000 40

#__ type_ start__ end____ width___ exp.time_
 87 omega   70.00   97.00   1.0000   17.5000
omega____ theta____ kappa____ phi______ frames
    -      108.0000  178.0000  -30.0000 27

#__ type_ start__ end____ width___ exp.time_
 88 omega   43.00   71.00   1.0000   17.5000
omega____ theta____ kappa____ phi______ frames
    -      108.0000  -30.0000  120.0000 28

#__ type_ start__ end____ width___ exp.time_
 89 omega   52.00  108.00   1.0000   17.5000
omega____ theta____ kappa____ phi______ frames
    -      108.0000  -61.0000  -60.0000 56
;
_diffrn_measurement_device 'four-circle diffractometer'
_diffrn_measurement_device_type 'SuperNova, Dual, Cu at zero, EosS2'
_diffrn_measurement_method '\w scans'
_diffrn_orient_matrix_UB_11 -0.0111988000
_diffrn_orient_matrix_UB_12 -0.0479101000
_diffrn_orient_matrix_UB_13 -0.0703050000
_diffrn_orient_matrix_UB_21 -0.0291622000
_diffrn_orient_matrix_UB_22 0.1068282000
_diffrn_orient_matrix_UB_23 -0.0844937000
_diffrn_orient_matrix_UB_31 0.1049231000
_diffrn_orient_matrix_UB_32 0.0277433000
_diffrn_orient_matrix_UB_33 -0.0454298000
_diffrn_radiation_monochromator mirror
_diffrn_radiation_probe x-ray
_diffrn_radiation_type CuK\a
_diffrn_radiation_wavelength 1.54184
_diffrn_reflns_av_R_equivalents 0.0413
_diffrn_reflns_av_unetI/netI 0.0538
_diffrn_reflns_Laue_measured_fraction_full 0.996
_diffrn_reflns_Laue_measured_fraction_max 0.973
_diffrn_reflns_limit_h_max 17
_diffrn_reflns_limit_h_min -16
_diffrn_reflns_limit_k_max 17
_diffrn_reflns_limit_k_min -17
_diffrn_reflns_limit_l_max 18
_diffrn_reflns_limit_l_min -18
_diffrn_reflns_number 30272
_diffrn_reflns_point_group_measured_fraction_full 0.996
_diffrn_reflns_point_group_measured_fraction_max 0.973
_diffrn_reflns_theta_full 67.684
_diffrn_reflns_theta_max 71.505
_diffrn_reflns_theta_min 4.484
_diffrn_source 'sealed X-ray tube'
_diffrn_source_type 'SuperNova (Cu) X-ray Source'
_exptl_absorpt_coefficient_mu 24.527
_exptl_absorpt_correction_T_max 0.677
_exptl_absorpt_correction_T_min 0.268
_exptl_absorpt_correction_type analytical
_exptl_absorpt_process_details
'CrysAlisPro, Agilent Technologies, Version 1.171.37.34 (release 22-05-2014 CrysAlis171 .NET) (compiled May 22 2014,16:03:01) Analytical numeric absorption correction using a multifaceted crystal model based on expressions derived by R.C. Clark & J.S. Reid. (Clark, R. C. & Reid, J. S. (1995). Acta Cryst. A51, 887-897) Empirical absorption correction using spherical harmonics, implemented in SCALE3 ABSPACK scaling algorithm.'
_exptl_crystal_density_diffrn 1.742
_exptl_crystal_description
;
;
_exptl_crystal_F_000 1366
_exptl_crystal_size_max 0.07
_exptl_crystal_size_mid 0.043
_exptl_crystal_size_min 0.018
_refine_diff_density_max 1.998
_refine_diff_density_min -1.092
_refine_diff_density_rms 0.128
_refine_ls_extinction_method none
_refine_ls_goodness_of_fit_ref 1.024
_refine_ls_hydrogen_treatment constr
_refine_ls_matrix_type full
_refine_ls_number_parameters 635
_refine_ls_number_reflns 10212
_refine_ls_number_restraints 696
_refine_ls_restrained_S_all 0.996
_refine_ls_R_factor_all 0.0624
_refine_ls_R_factor_gt 0.0443
_refine_ls_shift/su_max 0.001
_refine_ls_shift/su_mean 0.000
_refine_ls_structure_factor_coef Fsqd
_refine_ls_weighting_details 'w=1/[\s^2^(Fo^2^)+(0.0515P)^2^+4.8868P] where P=(Fo^2^+2Fc^2^)/3'
_refine_ls_weighting_scheme calc
_refine_ls_wR_factor_gt 0.1026
_refine_ls_wR_factor_ref 0.1110
_reflns_Friedel_coverage 0.000
_reflns_number_gt 7940
_reflns_number_total 10212
_reflns_threshold_expression 'I > 2\s(I)'
_cod_data_source_file Mn8Te8_iPr2NHC6.cif
_cod_data_source_block Mn8Te8-iPr2NHC-6
_cod_database_code 4346232
_shelxl_version_number 2014-3
_chemical_oxdiff_formula 'C66 Mn8 N12 Te8 '
_shelx_space_group_comment
;
The symmetry employed for this shelxl refinement is uniquely defined
by the following loop, which should always be used as a source of
symmetry information in preference to the above space-group names.
They are only intended as comments.
;
_reflns_odcompleteness_completeness 99.66
_reflns_odcompleteness_iscentric 1
_reflns_odcompleteness_theta 66.97
_olex2_refinement_description
;
1. Fixed Uiso
 At 1.2 times of:
  All C(H) groups
 At 1.5 times of:
  All C(H,H,H) groups
2. Uiso/Uaniso restraints and constraints
All non-hydrogen atoms have similar U: within 0.7A with sigma of 0.02 and sigma
for terminal atoms of 0.04
3. Rigid body (RIGU) restrains
 All non-hydrogen atoms
 with sigma for 1-2 distances of 0.004 and sigma for 1-3 distances of 0.004
4. Others
 Sof(C101)=Sof(H10A)=Sof(H10B)=Sof(H10C)=Sof(C102)=Sof(C103)=Sof(H103)=
 Sof(C104)=Sof(H104)=Sof(C105)=Sof(H105)=Sof(C106)=Sof(H106)=Sof(C107)=
 Sof(H107)=1-FVAR(1)
 Sof(C101)=Sof(H10A)=Sof(H10B)=Sof(H10C)=Sof(C102)=Sof(C103)=Sof(H103)=
 Sof(C104)=Sof(H104)=Sof(C105)=Sof(H105)=Sof(C106)=Sof(H106)=Sof(C107)=
 Sof(H107)=FVAR(1)
 Fixed Sof: C101(0.5) H10A(0.5) H10B(0.5) H10C(0.5) C102(0.5) C103(0.5)
 H103(0.5) C104(0.5) H104(0.5) C105(0.5) H105(0.5) C106(0.5) H106(0.5)
 C107(0.5) H107(0.5)
5.a Ternary CH refined with riding coordinates:
 C13(H13), C21(H21), C33(H33), C41(H41), C53(H53), C61(H61)
5.b Aromatic/amide H refined with riding coordinates:
 C103(H103), C104(H104), C105(H105), C106(H106), C107(H107), C103(H103),
 C104(H104), C105(H105), C106(H106), C107(H107), C103(H103), C104(H104),
 C105(H105), C106(H106), C107(H107)
5.c Idealised Me refined as rotating group:
 C14(H14A,H14B,H14C), C15(H15A,H15B,H15C), C17(H17A,H17B,H17C), C19(H19A,H19B,
 H19C), C22(H22A,H22B,H22C), C23(H23A,H23B,H23C), C34(H34A,H34B,H34C), C35(H35A,
 H35B,H35C), C37(H37A,H37B,H37C), C39(H39A,H39B,H39C), C42(H42A,H42B,H42C),
 C43(H43A,H43B,H43C), C54(H54A,H54B,H54C), C55(H55A,H55B,H55C), C57(H57A,H57B,
 H57C), C59(H59A,H59B,H59C), C62(H62A,H62B,H62C), C63(H63A,H63B,H63C),
 C101(H10A,H10B,H10C), C101(H10A,H10B,H10C), C101(H10A,H10B,H10C)
;
_olex2_submission_special_instructions 'No special instructions were received'

loop_
_space_group_symop_operation_xyz
'x, y, z'
'-x, -y, -z'

loop_
_atom_site_label
_atom_site_type_symbol
_atom_site_fract_x
_atom_site_fract_y
_atom_site_fract_z
_atom_site_U_iso_or_equiv
_atom_site_adp_type
_atom_site_occupancy
_atom_site_site_symmetry_order
_atom_site_calc_flag
_atom_site_refinement_flags_posn
_atom_site_refinement_flags_adp
_atom_site_refinement_flags_occupancy
_atom_site_disorder_assembly
_atom_site_disorder_group
Te1 Te 0.85755(3) 0.49503(3) 0.44363(3) 0.03006(10) Uani 1 1 d . U . . .
Te2 Te 0.69656(3) 0.76247(3) 0.37721(3) 0.03451(11) Uani 1 1 d . U . . .
Te3 Te 0.86403(3) 0.63765(3) 0.64462(4) 0.03470(11) Uani 1 1 d . U . . .
Te4 Te 1.00882(3) 0.80022(3) 0.32895(4) 0.04179(12) Uani 1 1 d . U . . .
Mn5 Mn 0.97538(7) 0.60708(7) 0.49886(9) 0.0308(2) Uani 1 1 d . U . . .
Mn10 Mn 0.74162(7) 0.58472(8) 0.54851(8) 0.0307(2) Uani 1 1 d . U . . .
C11 C 0.6209(4) 0.4857(5) 0.6498(5) 0.0310(13) Uani 1 1 d . U . . .
N12 N 0.5266(4) 0.5076(4) 0.6576(5) 0.0349(12) Uani 1 1 d . U . . .
C13 C 0.4910(5) 0.6144(6) 0.5944(6) 0.0397(15) Uani 1 1 d . U . . .
H13 H 0.5482 0.6623 0.5644 0.048 Uiso 1 1 calc R U . . .
C14 C 0.4456(5) 0.6230(6) 0.5041(6) 0.0478(18) Uani 1 1 d . U . . .
H14A H 0.4911 0.6029 0.4623 0.072 Uiso 1 1 calc R U . . .
H14B H 0.4269 0.6953 0.4618 0.072 Uiso 1 1 calc R U . . .
H14C H 0.3893 0.5766 0.5297 0.072 Uiso 1 1 calc R U . . .
C15 C 0.4276(6) 0.6524(7) 0.6591(7) 0.055(2) Uani 1 1 d . U . . .
H15A H 0.3662 0.6145 0.6818 0.083 Uiso 1 1 calc R U . . .
H15B H 0.4175 0.7274 0.6174 0.083 Uiso 1 1 calc R U . . .
H15C H 0.4582 0.6397 0.7195 0.083 Uiso 1 1 calc R U . . .
C16 C 0.4724(5) 0.4193(6) 0.7263(6) 0.0375(14) Uani 1 1 d . U . . .
C17 C 0.3668(5) 0.4131(7) 0.7509(7) 0.051(2) Uani 1 1 d . U . . .
H17A H 0.3490 0.4377 0.8010 0.076 Uiso 1 1 calc R U . . .
H17B H 0.3445 0.3406 0.7802 0.076 Uiso 1 1 calc R U . . .
H17C H 0.3376 0.4570 0.6876 0.076 Uiso 1 1 calc R U . . .
C18 C 0.5343(5) 0.3395(6) 0.7651(6) 0.0406(15) Uani 1 1 d . U . . .
C19 C 0.5118(6) 0.2280(6) 0.8417(7) 0.060(2) Uani 1 1 d . U . . .
H19A H 0.4513 0.2227 0.8834 0.090 Uiso 1 1 calc R U . . .
H19B H 0.5624 0.2000 0.8868 0.090 Uiso 1 1 calc R U . . .
H19C H 0.5070 0.1879 0.8055 0.090 Uiso 1 1 calc R U . . .
N20 N 0.6243(4) 0.3820(4) 0.7177(4) 0.0343(12) Uani 1 1 d . U . . .
C21 C 0.7155(5) 0.3264(5) 0.7379(6) 0.0388(15) Uani 1 1 d . U . . .
H21 H 0.7650 0.3764 0.6845 0.047 Uiso 1 1 calc R U . . .
C22 C 0.7451(6) 0.3021(7) 0.8401(6) 0.055(2) Uani 1 1 d . U . . .
H22A H 0.7468 0.3665 0.8450 0.083 Uiso 1 1 calc R U . . .
H22B H 0.8085 0.2721 0.8466 0.083 Uiso 1 1 calc R U . . .
H22C H 0.6995 0.2520 0.8957 0.083 Uiso 1 1 calc R U . . .
C23 C 0.7155(5) 0.2320(6) 0.7202(7) 0.053(2) Uani 1 1 d . U . . .
H23A H 0.6700 0.1787 0.7727 0.079 Uiso 1 1 calc R U . . .
H23B H 0.7792 0.2030 0.7250 0.079 Uiso 1 1 calc R U . . .
H23C H 0.6971 0.2535 0.6515 0.079 Uiso 1 1 calc R U . . .
Mn30 Mn 0.86191(8) 0.70902(8) 0.29867(9) 0.0361(2) Uani 1 1 d . U . . .
C31 C 0.8619(5) 0.7503(6) 0.1380(6) 0.0417(15) Uani 1 1 d . U . . .
N32 N 0.8294(5) 0.8405(5) 0.0624(5) 0.0487(15) Uani 1 1 d . U . . .
C33 C 0.8002(6) 0.9299(6) 0.0807(7) 0.0530(19) Uani 1 1 d . U . . .
H33 H 0.7984 0.9026 0.1567 0.064 Uiso 1 1 calc R U . . .
C34 C 0.7018(7) 0.9669(7) 0.0552(9) 0.078(3) Uani 1 1 d . U . . .
H34A H 0.6807 1.0110 0.0862 0.116 Uiso 1 1 calc R U . . .
H34B H 0.6581 0.9065 0.0826 0.116 Uiso 1 1 calc R U . . .
H34C H 0.7022 1.0074 -0.0199 0.116 Uiso 1 1 calc R U . . .
C35 C 0.8725(7) 1.0182(7) 0.0305(8) 0.067(2) Uani 1 1 d . U . . .
H35A H 0.9331 0.9932 0.0587 0.100 Uiso 1 1 calc R U . . .
H35B H 0.8503 1.0748 0.0444 0.100 Uiso 1 1 calc R U . . .
H35C H 0.8815 1.0440 -0.0442 0.100 Uiso 1 1 calc R U . . .
C36 C 0.8315(6) 0.8371(6) -0.0291(7) 0.054(2) Uani 1 1 d . U . . .
C37 C 0.8056(8) 0.9263(8) -0.1307(7) 0.079(3) Uani 1 1 d . U . . .
H37A H 0.8032 0.9011 -0.1805 0.118 Uiso 1 1 calc R U . . .
H37B H 0.8536 0.9828 -0.1579 0.118 Uiso 1 1 calc R U . . .
H37C H 0.7433 0.9525 -0.1191 0.118 Uiso 1 1 calc R U . . .
C38 C 0.8671(6) 0.7428(6) -0.0112(6) 0.0486(17) Uani 1 1 d . U . . .
C39 C 0.8773(8) 0.6957(7) -0.0813(7) 0.069(3) Uani 1 1 d . U . . .
H39A H 0.8416 0.6290 -0.0481 0.104 Uiso 1 1 calc R U . . .
H39B H 0.9445 0.6838 -0.0955 0.104 Uiso 1 1 calc R U . . .
H39C H 0.8523 0.7434 -0.1463 0.104 Uiso 1 1 calc R U . . .
N40 N 0.8855(4) 0.6916(5) 0.0906(5) 0.0436(14) Uani 1 1 d . U . . .
C41 C 0.9390(6) 0.5944(6) 0.1433(6) 0.0476(18) Uani 1 1 d . U . . .
H41 H 0.9463 0.5845 0.2134 0.057 Uiso 1 1 calc R U . . .
C42 C 1.0386(6) 0.6054(7) 0.0881(6) 0.056(2) Uani 1 1 d . U . . .
H42A H 1.0353 0.6040 0.0235 0.084 Uiso 1 1 calc R U . . .
H42B H 1.0770 0.5476 0.1324 0.084 Uiso 1 1 calc R U . . .
H42C H 1.0678 0.6719 0.0729 0.084 Uiso 1 1 calc R U . . .
C43 C 0.8865(7) 0.4986(7) 0.1598(8) 0.064(2) Uani 1 1 d . U . . .
H43A H 0.8204 0.4989 0.1878 0.096 Uiso 1 1 calc R U . . .
H43B H 0.9171 0.4358 0.2086 0.096 Uiso 1 1 calc R U . . .
H43C H 0.8879 0.4988 0.0938 0.096 Uiso 1 1 calc R U . . .
Mn50 Mn 0.84807(7) 0.80687(8) 0.44964(9) 0.0362(2) Uani 1 1 d . U . . .
C51 C 0.8173(5) 0.9495(6) 0.4582(6) 0.0418(15) Uani 1 1 d . U . . .
N52 N 0.8607(5) 1.0444(5) 0.4082(6) 0.0492(15) Uani 1 1 d . U . . .
C53 C 0.9419(6) 1.0661(7) 0.3293(8) 0.060(2) Uani 1 1 d . U . . .
H53 H 0.9557 0.9960 0.3352 0.072 Uiso 1 1 calc R U . . .
C54 C 1.0313(8) 1.0964(10) 0.3512(9) 0.101(4) Uani 1 1 d . U . . .
H54A H 1.0835 1.0997 0.3001 0.151 Uiso 1 1 calc R U . . .
H54B H 1.0452 1.0445 0.4205 0.151 Uiso 1 1 calc R U . . .
H54C H 1.0246 1.1650 0.3473 0.151 Uiso 1 1 calc R U . . .
C55 C 0.9159(7) 1.1277(10) 0.2242(8) 0.090(4) Uani 1 1 d . U . . .
H55A H 0.8941 1.1961 0.2135 0.134 Uiso 1 1 calc R U . . .
H55B H 0.8649 1.0911 0.2144 0.134 Uiso 1 1 calc R U . . .
H55C H 0.9715 1.1370 0.1743 0.134 Uiso 1 1 calc R U . . .
C56 C 0.8189(7) 1.1120(6) 0.4419(7) 0.0535(18) Uani 1 1 d . U . . .
C57 C 0.8508(8) 1.2220(7) 0.4033(8) 0.071(3) Uani 1 1 d . U . . .
H57A H 0.8007 1.2586 0.4234 0.107 Uiso 1 1 calc R U . . .
H57B H 0.8640 1.2571 0.3278 0.107 Uiso 1 1 calc R U . . .
H57C H 0.9086 1.2226 0.4331 0.107 Uiso 1 1 calc R U . . .
C58 C 0.7473(6) 1.0567(6) 0.5156(7) 0.0507(18) Uani 1 1 d . U . . .
C59 C 0.6828(9) 1.0901(7) 0.5798(8) 0.080(3) Uani 1 1 d . U . . .
H59A H 0.6977 1.1629 0.5594 0.120 Uiso 1 1 calc R U . . .
H59B H 0.6914 1.0456 0.6527 0.120 Uiso 1 1 calc R U . . .
H59C H 0.6168 1.0838 0.5697 0.120 Uiso 1 1 calc R U . . .
N60 N 0.7475(4) 0.9563(5) 0.5254(5) 0.0443(14) Uani 1 1 d . U . . .
C61 C 0.6807(5) 0.8697(6) 0.5936(7) 0.0469(17) Uani 1 1 d . U . . .
H61 H 0.7000 0.8112 0.5793 0.056 Uiso 1 1 calc R U . . .
C62 C 0.5791(6) 0.8943(8) 0.5660(9) 0.068(3) Uani 1 1 d . U . . .
H62A H 0.5546 0.9484 0.5827 0.101 Uiso 1 1 calc R U . . .
H62B H 0.5389 0.8310 0.6056 0.101 Uiso 1 1 calc R U . . .
H62C H 0.5787 0.9193 0.4920 0.101 Uiso 1 1 calc R U . . .
C63 C 0.6886(6) 0.8284(7) 0.7069(7) 0.059(2) Uani 1 1 d . U . . .
H63A H 0.7546 0.8105 0.7201 0.088 Uiso 1 1 calc R U . . .
H63B H 0.6476 0.7659 0.7479 0.088 Uiso 1 1 calc R U . . .
H63C H 0.6687 0.8819 0.7262 0.088 Uiso 1 1 calc R U . . .
C101_1 C 0.3701(19) 0.474(3) 1.084(3) 0.123(13) Uani 0.5 1 d D U P A -1
H10A_1 H 0.3462 0.4070 1.0933 0.185 Uiso 0.5 1 calc R U P A -1
H10B_1 H 0.3287 0.5298 1.0425 0.185 Uiso 0.5 1 calc R U P A -1
H10C_1 H 0.3706 0.4696 1.1512 0.185 Uiso 0.5 1 calc R U P A -1
C102_1 C 0.4715(14) 0.4958(16) 1.0273(15) 0.074(5) Uani 0.5 1 d D U P A -1
C103_1 C 0.4956(17) 0.4835(18) 0.9404(17) 0.074(5) Uani 0.5 1 d D U P A -1
H103_1 H 0.4490 0.4589 0.9159 0.089 Uiso 0.5 1 calc R U P A -1
C104_1 C 0.5875(16) 0.5070(18) 0.8893(16) 0.082(5) Uani 0.5 1 d D U P A -1
H104_1 H 0.6049 0.4929 0.8338 0.099 Uiso 0.5 1 calc R U P A -1
C105_1 C 0.6525(19) 0.550(2) 0.9191(18) 0.080(6) Uani 0.5 1 d D U P A -1
H105_1 H 0.7138 0.5702 0.8812 0.096 Uiso 0.5 1 calc R U P A -1
C106_1 C 0.6308(14) 0.5653(17) 1.0022(15) 0.082(6) Uani 0.5 1 d D U P A -1
H106_1 H 0.6774 0.5933 1.0238 0.099 Uiso 0.5 1 calc R U P A -1
C107_1 C 0.5408(17) 0.540(2) 1.0550(19) 0.079(7) Uani 0.5 1 d D U P A -1
H107_1 H 0.5255 0.5523 1.1119 0.094 Uiso 0.5 1 calc R U P A -1
C101_2 C 0.5448(12) 0.9465(12) 0.8739(13) 0.066(4) Uani 0.586(14) 1 d D U P B 1
H10A_2 H 0.5750 1.0076 0.8126 0.099 Uiso 0.586(14) 1 calc R U P B 1
H10B_2 H 0.5932 0.8955 0.9072 0.099 Uiso 0.586(14) 1 calc R U P B 1
H10C_2 H 0.5130 0.9683 0.9224 0.099 Uiso 0.586(14) 1 calc R U P B 1
C102_2 C 0.4719(10) 0.8970(10) 0.8420(11) 0.054(3) Uani 0.586(14) 1 d D U P B 1
C103_2 C 0.4604(15) 0.7895(12) 0.8862(16) 0.057(4) Uani 0.586(14) 1 d D U P B 1
H103_2 H 0.5010 0.7452 0.9353 0.068 Uiso 0.586(14) 1 calc R U P B 1
C104_2 C 0.3909(11) 0.7457(12) 0.8599(13) 0.067(4) Uani 0.586(14) 1 d D U P B 1
H104_2 H 0.3792 0.6723 0.8968 0.080 Uiso 0.586(14) 1 calc R U P B 1
C105_2 C 0.3391(12) 0.8075(12) 0.7811(12) 0.066(4) Uani 0.586(14) 1 d D U P B 1
H105_2 H 0.2922 0.7776 0.7621 0.079 Uiso 0.586(14) 1 calc R U P B 1
C106_2 C 0.3558(17) 0.9121(14) 0.7305(18) 0.078(5) Uani 0.586(14) 1 d D U P B 1
H106_2 H 0.3228 0.9547 0.6729 0.094 Uiso 0.586(14) 1 calc R U P B 1
C107_2 C 0.4192(16) 0.9581(13) 0.7604(17) 0.072(5) Uani 0.586(14) 1 d D U P B 1
H107_2 H 0.4273 1.0319 0.7254 0.086 Uiso 0.586(14) 1 calc R U P B 1
C101_3 C 0.301(2) 0.738(2) 0.835(3) 0.119(11) Uani 0.414(14) 1 d D U P B 2
H10A_3 H 0.2380 0.7685 0.8319 0.179 Uiso 0.414(14) 1 calc R U P B 2
H10B_3 H 0.3021 0.6730 0.8997 0.179 Uiso 0.414(14) 1 calc R U P B 2
H10C_3 H 0.3161 0.7247 0.7765 0.179 Uiso 0.414(14) 1 calc R U P B 2
C102_3 C 0.3752(18) 0.8154(18) 0.828(2) 0.093(7) Uani 0.414(14) 1 d D U P B 2
C103_3 C 0.379(2) 0.9211(19) 0.756(3) 0.095(8) Uani 0.414(14) 1 d D U P B 2
H103_3 H 0.3342 0.9481 0.7062 0.114 Uiso 0.414(14) 1 calc R U P B 2
C104_3 C 0.447(3) 0.9865(19) 0.756(3) 0.099(8) Uani 0.414(14) 1 d D U P B 2
H104_3 H 0.4467 1.0592 0.7085 0.118 Uiso 0.414(14) 1 calc R U P B 2
C105_3 C 0.514(2) 0.949(2) 0.821(3) 0.118(12) Uani 0.414(14) 1 d D U P B 2
H105_3 H 0.5616 0.9950 0.8183 0.141 Uiso 0.414(14) 1 calc R U P B 2
C106_3 C 0.514(2) 0.846(2) 0.891(2) 0.113(10) Uani 0.414(14) 1 d D U P B 2
H106_3 H 0.5645 0.8179 0.9322 0.135 Uiso 0.414(14) 1 calc R U P B 2
C107_3 C 0.440(3) 0.781(2) 0.901(3) 0.097(10) Uani 0.414(14) 1 d D U P B 2
H107_3 H 0.4328 0.7130 0.9587 0.116 Uiso 0.414(14) 1 calc R U P B 2

loop_
_atom_site_aniso_label
_atom_site_aniso_U_11
_atom_site_aniso_U_22
_atom_site_aniso_U_33
_atom_site_aniso_U_23
_atom_site_aniso_U_13
_atom_site_aniso_U_12
Te1 0.02447(19) 0.02651(19) 0.0436(2) -0.02016(17) -0.00665(16) 0.00513(14)
Te2 0.0294(2) 0.0310(2) 0.0462(3) -0.02041(19) -0.00987(17) 0.00854(16)
Te3 0.0303(2) 0.0345(2) 0.0485(3) -0.0264(2) -0.01034(18) 0.00720(16)
Te4 0.0300(2) 0.0286(2) 0.0602(3) -0.0170(2) -0.0017(2) 0.00014(16)
Mn5 0.0237(5) 0.0252(5) 0.0480(6) -0.0207(5) -0.0072(4) 0.0052(4)
Mn10 0.0249(5) 0.0277(5) 0.0426(6) -0.0192(4) -0.0055(4) 0.0037(4)
C11 0.027(3) 0.038(3) 0.040(3) -0.028(3) -0.006(2) 0.004(2)
N12 0.024(2) 0.041(3) 0.050(3) -0.030(2) -0.004(2) 0.0029(19)
C13 0.030(3) 0.041(3) 0.056(4) -0.030(3) -0.005(3) 0.006(3)
C14 0.033(4) 0.060(5) 0.064(4) -0.038(4) -0.016(3) 0.004(3)
C15 0.048(4) 0.061(5) 0.070(5) -0.043(4) -0.006(4) 0.014(4)
C16 0.030(3) 0.046(3) 0.047(4) -0.032(3) 0.002(2) -0.003(2)
C17 0.030(3) 0.062(5) 0.071(5) -0.042(4) 0.005(3) -0.006(3)
C18 0.031(3) 0.046(3) 0.052(4) -0.030(3) 0.002(3) -0.006(2)
C19 0.041(4) 0.047(4) 0.084(6) -0.028(4) 0.003(4) -0.009(3)
N20 0.027(2) 0.037(3) 0.043(3) -0.022(2) -0.005(2) 0.0022(19)
C21 0.028(3) 0.037(3) 0.047(4) -0.016(3) -0.006(3) 0.001(2)
C22 0.047(4) 0.059(5) 0.056(4) -0.021(4) -0.020(4) 0.006(4)
C23 0.036(4) 0.052(4) 0.077(6) -0.035(4) -0.017(4) 0.009(3)
Mn30 0.0326(5) 0.0311(5) 0.0437(6) -0.0176(5) -0.0057(5) 0.0071(4)
C31 0.040(4) 0.038(3) 0.044(3) -0.018(3) -0.002(3) 0.007(3)
N32 0.053(4) 0.041(3) 0.046(3) -0.017(3) -0.010(3) 0.016(3)
C33 0.059(4) 0.041(4) 0.048(4) -0.015(3) -0.005(3) 0.014(3)
C34 0.054(5) 0.054(5) 0.124(9) -0.043(6) -0.008(5) 0.011(4)
C35 0.067(5) 0.062(5) 0.069(6) -0.032(5) 0.000(4) -0.001(4)
C36 0.064(5) 0.047(4) 0.048(4) -0.018(3) -0.015(3) 0.013(3)
C37 0.115(9) 0.061(5) 0.050(5) -0.018(4) -0.023(5) 0.033(6)
C38 0.054(4) 0.047(4) 0.044(3) -0.021(3) -0.010(3) 0.005(3)
C39 0.107(8) 0.057(5) 0.052(5) -0.030(4) -0.026(5) 0.018(5)
N40 0.045(3) 0.045(3) 0.042(3) -0.022(2) -0.008(2) 0.006(3)
C41 0.052(4) 0.041(3) 0.044(4) -0.018(3) -0.003(3) 0.010(3)
C42 0.046(4) 0.069(5) 0.049(5) -0.025(4) -0.010(3) 0.010(4)
C43 0.066(5) 0.043(4) 0.076(6) -0.025(4) 0.000(5) 0.001(4)
Mn50 0.0313(5) 0.0266(5) 0.0559(7) -0.0234(5) -0.0096(5) 0.0061(4)
C51 0.036(3) 0.038(3) 0.064(4) -0.031(3) -0.018(3) 0.008(2)
N52 0.052(3) 0.037(3) 0.068(4) -0.030(3) -0.022(3) 0.005(2)
C53 0.054(4) 0.060(5) 0.077(5) -0.040(4) -0.015(3) -0.005(4)
C54 0.075(6) 0.128(11) 0.072(7) -0.022(7) -0.020(5) -0.040(6)
C55 0.060(6) 0.140(10) 0.076(6) -0.056(6) -0.022(5) 0.013(6)
C56 0.068(4) 0.035(3) 0.069(5) -0.030(3) -0.029(3) 0.010(3)
C57 0.098(7) 0.037(4) 0.085(7) -0.031(4) -0.029(6) -0.001(4)
C58 0.070(4) 0.035(3) 0.062(4) -0.033(3) -0.028(3) 0.018(3)
C59 0.124(8) 0.045(5) 0.084(6) -0.041(5) -0.017(6) 0.032(5)
N60 0.046(3) 0.037(3) 0.064(4) -0.033(3) -0.020(3) 0.010(2)
C61 0.039(3) 0.042(4) 0.074(4) -0.039(3) -0.015(3) 0.018(3)
C62 0.046(4) 0.073(6) 0.110(7) -0.062(6) -0.023(4) 0.023(4)
C63 0.057(5) 0.052(5) 0.073(5) -0.035(4) -0.006(4) 0.013(4)
C101_1 0.128(14) 0.14(3) 0.14(2) -0.10(2) 0.016(13) -0.017(14)
C102_1 0.115(11) 0.052(10) 0.065(10) -0.036(8) -0.020(7) 0.014(9)
C103_1 0.125(13) 0.041(11) 0.066(10) -0.031(8) -0.025(8) 0.024(10)
C104_1 0.125(12) 0.064(12) 0.069(10) -0.039(10) -0.023(8) 0.022(10)
C105_1 0.124(13) 0.058(12) 0.058(10) -0.030(9) -0.016(8) 0.016(10)
C106_1 0.114(12) 0.077(13) 0.065(10) -0.042(10) -0.010(8) 0.001(10)
C107_1 0.118(12) 0.069(16) 0.058(10) -0.038(11) -0.008(8) 0.001(10)
C101_2 0.063(8) 0.063(9) 0.065(10) -0.028(8) -0.004(7) 0.014(6)
C102_2 0.048(7) 0.056(6) 0.054(7) -0.026(5) 0.006(5) 0.013(5)
C103_2 0.047(8) 0.058(6) 0.062(8) -0.030(5) 0.003(7) 0.016(5)
C104_2 0.066(8) 0.065(7) 0.073(9) -0.036(6) -0.010(7) 0.012(6)
C105_2 0.058(8) 0.079(7) 0.069(9) -0.043(6) -0.009(7) 0.021(6)
C106_2 0.075(10) 0.080(7) 0.082(9) -0.040(7) -0.018(7) 0.019(6)
C107_2 0.075(11) 0.059(8) 0.078(8) -0.029(6) -0.018(8) 0.022(6)
C101_3 0.106(17) 0.114(16) 0.12(2) -0.049(15) -0.006(16) 0.018(13)
C102_3 0.085(13) 0.087(11) 0.091(13) -0.033(9) -0.005(10) 0.036(9)
C103_3 0.086(13) 0.090(10) 0.092(13) -0.033(9) -0.008(10) 0.032(9)
C104_3 0.092(15) 0.082(11) 0.099(13) -0.027(10) -0.016(11) 0.034(9)
C105_3 0.104(17) 0.103(13) 0.114(19) -0.025(12) -0.026(15) 0.024(11)
C106_3 0.099(15) 0.102(13) 0.105(17) -0.025(12) -0.017(13) 0.022(10)
C107_3 0.083(15) 0.091(11) 0.088(13) -0.024(9) -0.002(13) 0.028(9)

loop_
_atom_type_symbol
_atom_type_description
_atom_type_scat_dispersion_real
_atom_type_scat_dispersion_imag
_atom_type_scat_source
C C 0.0181 0.0091 'International Tables Vol C Tables 4.2.6.8 and 6.1.1.4'
N N 0.0311 0.0180 'International Tables Vol C Tables 4.2.6.8 and 6.1.1.4'
Mn Mn -0.5299 2.8052 'International Tables Vol C Tables 4.2.6.8 and 6.1.1.4'
Te Te -0.1759 6.3531 'International Tables Vol C Tables 4.2.6.8 and 6.1.1.4'
H H 0.0000 0.0000 'International Tables Vol C Tables 4.2.6.8 and 6.1.1.4'

loop_
_exptl_crystal_face_index_h
_exptl_crystal_face_index_k
_exptl_crystal_face_index_l
_exptl_crystal_face_perp_dist
_exptl_oxdiff_crystal_face_indexfrac_h
_exptl_oxdiff_crystal_face_indexfrac_k
_exptl_oxdiff_crystal_face_indexfrac_l
_exptl_oxdiff_crystal_face_x
_exptl_oxdiff_crystal_face_y
_exptl_oxdiff_crystal_face_z
8 -1 -3 0.0174 8.3936 -0.6595 -2.7627 0.1318 -0.0818 0.9879
0 9 6 0.0311 -0.0913 9.4014 5.7369 -0.8527 0.5223 -0.0094
-8 1 3 0.0173 -8.3471 0.9629 2.9340 -0.1589 0.0984 -0.9824
0 -9 -6 0.0313 0.0913 -9.4014 -5.7369 0.8527 -0.5223 0.0094
9 0 2 0.0237 9.1362 0.1958 2.0772 -0.2577 -0.4210 0.8697
1 -1 8 0.0088 0.5966 -1.2374 7.7744 -0.4940 -0.8065 -0.3249
-9 0 -2 0.0239 -9.1499 -0.2128 -1.9781 0.2517 0.4112 -0.8761
-1 1 -8 0.0092 -0.5966 1.2374 -7.7744 0.4940 0.8065 0.3249

loop_
_geom_angle_atom_site_label_1
_geom_angle_atom_site_label_2
_geom_angle_atom_site_label_3
_geom_angle
_geom_angle_site_symmetry_1
_geom_angle_site_symmetry_3
Mn5 Te1 Mn5 69.30(3) 2_766 .
Mn5 Te1 Mn10 71.21(3) . .
Mn5 Te1 Mn10 126.28(3) 2_766 .
Mn5 Te1 Mn30 119.96(3) 2_766 .
Mn30 Te1 Mn5 69.68(3) . .
Mn30 Te1 Mn10 76.39(3) . .
Mn10 Te2 Mn30 79.02(3) . .
Mn50 Te2 Mn10 71.17(3) . .
Mn50 Te2 Mn30 70.81(3) . .
Mn5 Te3 Mn50 70.65(3) . .
Mn10 Te3 Mn5 74.39(3) . .
Mn10 Te3 Mn50 70.79(3) . .
Mn5 Te4 Mn50 71.03(3) . .
Mn30 Te4 Mn5 72.50(3) . .
Mn30 Te4 Mn50 71.26(3) . .
Te1 Mn5 Te1 110.70(3) 2_766 .
Te1 Mn5 Mn5 54.24(3) . 2_766
Te1 Mn5 Mn5 56.46(3) 2_766 2_766
Te1 Mn5 Mn30 54.97(3) . .
Te1 Mn5 Mn30 138.27(4) 2_766 .
Te1 Mn5 Mn50 149.55(4) 2_766 .
Te1 Mn5 Mn50 99.59(3) . .
Te3 Mn5 Te1 104.98(3) . .
Te3 Mn5 Te1 116.50(4) . 2_766
Te3 Mn5 Te4 106.38(3) . .
Te3 Mn5 Mn5 128.12(6) . 2_766
Te3 Mn5 Mn30 105.24(4) . .
Te3 Mn5 Mn50 55.45(3) . .
Te4 Mn5 Te1 106.50(4) . .
Te4 Mn5 Te1 111.15(4) . 2_766
Te4 Mn5 Mn5 124.47(6) . 2_766
Te4 Mn5 Mn30 53.27(3) . .
Te4 Mn5 Mn50 54.77(3) . .
Mn5 Mn5 Mn30 97.81(5) 2_766 .
Mn5 Mn5 Mn50 153.68(6) 2_766 .
Mn50 Mn5 Mn30 59.52(3) . .
Te1 Mn10 Mn50 99.23(4) . .
Te2 Mn10 Te1 97.50(4) . .
Te2 Mn10 Mn50 54.41(3) . .
Te3 Mn10 Te1 104.78(3) . .
Te3 Mn10 Te2 108.69(4) . .
Te3 Mn10 Mn50 55.54(3) . .
C11 Mn10 Te1 114.01(16) . .
C11 Mn10 Te2 115.34(17) . .
C11 Mn10 Te3 114.74(17) . .
C11 Mn10 Mn50 146.65(16) . .
N12 C11 Mn10 130.5(5) . .
N20 C11 Mn10 125.5(4) . .
N20 C11 N12 103.9(6) . .
C11 N12 C13 121.7(6) . .
C11 N12 C16 111.7(6) . .
C16 N12 C13 126.6(6) . .
N12 C13 C14 111.7(6) . .
N12 C13 C15 112.6(6) . .
C14 C13 C15 112.9(6) . .
N12 C16 C17 126.4(7) . .
C18 C16 N12 106.3(6) . .
C18 C16 C17 127.2(7) . .
C16 C18 C19 127.8(7) . .
C16 C18 N20 106.5(6) . .
N20 C18 C19 125.7(7) . .
C11 N20 C18 111.5(6) . .
C11 N20 C21 121.9(5) . .
C18 N20 C21 126.5(6) . .
N20 C21 C22 112.7(6) . .
N20 C21 C23 111.8(6) . .
C22 C21 C23 113.7(7) . .
Te1 Mn30 Mn5 55.35(3) . .
Te1 Mn30 Mn50 100.11(4) . .
Te2 Mn30 Te1 98.04(4) . .
Te2 Mn30 Mn5 100.40(4) . .
Te2 Mn30 Mn50 54.47(3) . .
Te4 Mn30 Te1 107.79(4) . .
Te4 Mn30 Te2 107.75(4) . .
Te4 Mn30 Mn5 54.22(3) . .
Te4 Mn30 Mn50 55.14(3) . .
C31 Mn30 Te1 117.2(2) . .
C31 Mn30 Te2 112.42(19) . .
C31 Mn30 Te4 112.4(2) . .
C31 Mn30 Mn5 147.18(19) . .
C31 Mn30 Mn50 142.42(19) . .
Mn50 Mn30 Mn5 59.83(3) . .
N32 C31 Mn30 126.4(5) . .
N40 C31 Mn30 129.3(5) . .
N40 C31 N32 104.1(6) . .
C31 N32 C33 121.7(7) . .
C31 N32 C36 111.2(6) . .
C36 N32 C33 127.1(7) . .
N32 C33 C34 114.0(8) . .
N32 C33 C35 112.4(7) . .
C34 C33 C35 112.1(7) . .
N32 C36 C37 125.3(8) . .
C38 C36 N32 106.7(7) . .
C38 C36 C37 127.9(8) . .
C36 C38 C39 128.7(8) . .
C36 C38 N40 106.5(7) . .
N40 C38 C39 124.6(7) . .
C31 N40 C38 111.6(6) . .
C31 N40 C41 119.9(6) . .
C38 N40 C41 127.7(6) . .
N40 C41 C42 111.2(6) . .
N40 C41 C43 113.0(7) . .
C43 C41 C42 112.1(7) . .
Te2 Mn50 Te3 106.86(4) . .
Te2 Mn50 Te4 106.51(4) . .
Te2 Mn50 Mn5 101.24(4) . .
Te2 Mn50 Mn10 54.42(3) . .
Te2 Mn50 Mn30 54.72(3) . .
Te3 Mn50 Mn5 53.89(3) . .
Te3 Mn50 Mn10 53.67(3) . .
Te3 Mn50 Mn30 104.91(4) . .
Te4 Mn50 Te3 104.39(3) . .
Te4 Mn50 Mn5 54.20(3) . .
Te4 Mn50 Mn10 106.81(4) . .
Te4 Mn50 Mn30 53.60(3) . .
Mn10 Mn50 Mn5 62.22(3) . .
Mn30 Mn50 Mn5 60.65(3) . .
Mn30 Mn50 Mn10 66.50(3) . .
C51 Mn50 Te2 107.68(18) . .
C51 Mn50 Te3 111.3(2) . .
C51 Mn50 Te4 119.4(2) . .
C51 Mn50 Mn5 150.68(19) . .
C51 Mn50 Mn10 133.8(2) . .
C51 Mn50 Mn30 143.4(2) . .
N52 C51 Mn50 131.5(6) . .
N52 C51 N60 104.7(6) . .
N60 C51 Mn50 123.7(5) . .
C51 N52 C53 120.2(7) . .
C51 N52 C56 111.8(7) . .
C56 N52 C53 128.0(7) . .
N52 C53 C54 114.9(8) . .
C55 C53 N52 112.5(8) . .
C55 C53 C54 117.0(9) . .
N52 C56 C57 125.2(9) . .
C58 C56 N52 106.2(7) . .
C58 C56 C57 128.6(8) . .
C56 C58 C59 128.3(8) . .
C56 C58 N60 106.7(7) . .
N60 C58 C59 124.9(8) . .
C51 N60 C58 110.6(7) . .
C51 N60 C61 122.6(6) . .
C58 N60 C61 126.8(7) . .
N60 C61 C62 112.1(7) . .
N60 C61 C63 113.5(7) . .
C63 C61 C62 113.5(7) . .
C103_1 C102_1 C101_1 121.8(16) . .
C103_1 C102_1 C107_1 117.1(18) . .
C107_1 C102_1 C101_1 120.8(15) . .
C104_1 C103_1 C102_1 120.5(17) . .
C105_1 C104_1 C103_1 120.0(18) . .
C106_1 C105_1 C104_1 121(2) . .
C105_1 C106_1 C107_1 119.4(17) . .
C106_1 C107_1 C102_1 121.8(16) . .
C103_2 C102_2 C101_2 121.9(12) . .
C103_2 C102_2 C107_2 116.8(15) . .
C107_2 C102_2 C101_2 121.2(12) . .
C104_2 C103_2 C102_2 121.2(14) . .
C105_2 C104_2 C103_2 120.3(15) . .
C106_2 C105_2 C104_2 119.0(17) . .
C105_2 C106_2 C107_2 121.7(16) . .
C106_2 C107_2 C102_2 120.5(15) . .
C103_3 C102_3 C101_3 122.8(18) . .
C103_3 C102_3 C107_3 117(2) . .
C107_3 C102_3 C101_3 119.7(18) . .
C104_3 C103_3 C102_3 119.5(19) . .
C105_3 C104_3 C103_3 122(2) . .
C104_3 C105_3 C106_3 120(2) . .
C105_3 C106_3 C107_3 120(2) . .
C106_3 C107_3 C102_3 120.8(19) . .

loop_
_geom_bond_atom_site_label_1
_geom_bond_atom_site_label_2
_geom_bond_distance
_geom_bond_site_symmetry_2
Te1 Mn5 2.7513(10) 2_766
Te1 Mn5 2.8260(11) .
Te1 Mn10 2.8438(11) .
Te1 Mn30 2.8130(12) .
Te2 Mn10 2.7449(11) .
Te2 Mn30 2.7531(11) .
Te2 Mn50 2.7446(12) .
Te3 Mn5 2.7358(11) .
Te3 Mn10 2.7250(11) .
Te3 Mn50 2.7891(13) .
Te4 Mn5 2.7403(11) .
Te4 Mn30 2.7073(12) .
Te4 Mn50 2.7597(12) .
Mn5 Te1 2.7513(10) 2_766
Mn5 Mn5 3.1715(18) 2_766
Mn5 Mn30 3.2215(15) .
Mn5 Mn50 3.1950(13) .
Mn10 C11 2.180(7) .
Mn10 Mn50 3.1944(14) .
C11 N12 1.368(8) .
C11 N20 1.359(8) .
N12 C13 1.489(9) .
N12 C16 1.382(9) .
C13 C14 1.508(10) .
C13 C15 1.525(9) .
C16 C17 1.493(9) .
C16 C18 1.365(10) .
C18 C19 1.488(10) .
C18 N20 1.389(8) .
N20 C21 1.485(8) .
C21 C22 1.498(10) .
C21 C23 1.528(10) .
Mn30 C31 2.168(8) .
Mn30 Mn50 3.1851(16) .
C31 N32 1.365(9) .
C31 N40 1.364(9) .
N32 C33 1.496(10) .
N32 C36 1.385(10) .
C33 C34 1.502(12) .
C33 C35 1.502(12) .
C36 C37 1.522(11) .
C36 C38 1.362(11) .
C38 C39 1.499(11) .
C38 N40 1.382(10) .
N40 C41 1.483(9) .
C41 C42 1.520(10) .
C41 C43 1.509(11) .
Mn50 C51 2.178(7) .
C51 N52 1.347(9) .
C51 N60 1.360(10) .
N52 C53 1.466(11) .
N52 C56 1.396(10) .
C53 C54 1.480(12) .
C53 C55 1.466(13) .
C56 C57 1.490(11) .
C56 C58 1.350(12) .
C58 C59 1.485(12) .
C58 N60 1.403(9) .
N60 C61 1.466(10) .
C61 C62 1.527(10) .
C61 C63 1.510(11) .
C101_1 C102_1 1.54(2) .
C102_1 C103_1 1.394(16) .
C102_1 C107_1 1.396(16) .
C103_1 C104_1 1.39(2) .
C104_1 C105_1 1.362(18) .
C105_1 C106_1 1.359(17) .
C106_1 C107_1 1.377(19) .
C101_2 C102_2 1.52(2) .
C102_2 C103_2 1.388(15) .
C102_2 C107_2 1.397(15) .
C103_2 C104_2 1.384(18) .
C104_2 C105_2 1.366(16) .
C105_2 C106_2 1.354(16) .
C106_2 C107_2 1.375(18) .
C101_3 C102_3 1.53(2) .
C102_3 C103_3 1.393(17) .
C102_3 C107_3 1.394(17) .
C103_3 C104_3 1.39(2) .
C104_3 C105_3 1.351(18) .
C105_3 C106_3 1.358(18) .
C106_3 C107_3 1.38(2) .
